data_7009359
loop_
_publ_author_name
'Abrahams, Brendan F.'
'Lu, Kevin D.'
'Moubaraki, Boujemaa'
'Murray, Keith S.'
'Robson, Richard'

_publ_section_title
;
 X-Ray diffraction and magnetic studies on a series of isostructural
 divalent metal chloranilates with zigzag polymeric chain structures
 and on a dinuclear iron(III) chloranilate&#x200A;&#x2020;
;
_journal_issue 11
_journal_name_full 'Journal of the Chemical Society, Dalton Transactions'
_journal_page_first 1793
_journal_paper_doi 10.1039/b000192i
_journal_year 2000
_chemical_formula_sum 'C24 H24 Cl8 Fe4 O28'
_chemical_formula_weight 316.86
_chemical_name_systematic
;
 catena-diaqua-\m(O,O',O'',O'''chloranilato)iron(II) hydrate
;
_space_group_IT_number 15
_symmetry_cell_setting monoclinic
_symmetry_space_group_name_Hall '-C 2yc'
_symmetry_space_group_name_H-M 'C 1 2/c 1'
_atom_sites_solution_hydrogens difmap
_atom_sites_solution_primary heavy
_atom_sites_solution_secondary difmap
_audit_creation_method SHELXL-97
_cell_angle_alpha 90.00
_cell_angle_beta 94.980(7)
_cell_angle_gamma 90.00
_cell_formula_units_Z 4
_cell_length_a 4.9199(2)
_cell_length_b 14.255(1)
_cell_length_c 14.011(3)
_cell_measurement_reflns_used 25
_cell_measurement_temperature 293(2)
_cell_measurement_theta_max 56.6
_cell_measurement_theta_min 11.9
_cell_volume 978.9(2)
_computing_cell_refinement 'CAD-4 Software'
_computing_data_collection 'CAD-4 Software'
_computing_structure_refinement 'SHELXL-97 (Sheldrick, 1997)'
_computing_structure_solution 'SHELXS-97 (Sheldrick, 1990)'
_diffrn_ambient_temperature 293(2)
_diffrn_measured_fraction_theta_full 1.000
_diffrn_measured_fraction_theta_max 1.000
_diffrn_measurement_device_type 'Enraf-Nonius CAD4 diffractometer'
_diffrn_measurement_method \w:2\q
_diffrn_radiation_source 'fine-focus sealed tube'
_diffrn_radiation_type CuK\a
_diffrn_radiation_wavelength 1.54180
_diffrn_reflns_av_R_equivalents 0.0348
_diffrn_reflns_av_sigmaI/netI 0.0324
_diffrn_reflns_limit_h_max 6
_diffrn_reflns_limit_h_min -6
_diffrn_reflns_limit_k_max 17
_diffrn_reflns_limit_k_min -1
_diffrn_reflns_limit_l_max 17
_diffrn_reflns_limit_l_min -1
_diffrn_reflns_number 1230
_diffrn_reflns_theta_full 74.86
_diffrn_reflns_theta_max 74.86
_diffrn_reflns_theta_min 6.21
_diffrn_standards_decay_% 'no observable decay'
_diffrn_standards_interval_time 120
_diffrn_standards_number 3
_exptl_absorpt_coefficient_mu 17.632
_exptl_absorpt_correction_T_max 0.2480
_exptl_absorpt_correction_T_min 0.5237
_exptl_absorpt_correction_type numerical
_exptl_absorpt_process_details 'SHELX-76 (Sheldrick, 1976)'
_exptl_crystal_colour black
_exptl_crystal_density_diffrn 2.150
_exptl_crystal_density_method 'not measured'
_exptl_crystal_description 'trapezoidal prism'
_exptl_crystal_F_000 632
_exptl_crystal_size_max 0.13
_exptl_crystal_size_mid 0.10
_exptl_crystal_size_min 0.04
_refine_diff_density_max 0.392
_refine_diff_density_min -0.538
_refine_diff_density_rms 0.099
_refine_ls_extinction_method none
_refine_ls_goodness_of_fit_ref 1.044
_refine_ls_hydrogen_treatment mixed
_refine_ls_matrix_type full
_refine_ls_number_parameters 87
_refine_ls_number_reflns 1007
_refine_ls_number_restraints 3
_refine_ls_restrained_S_all 1.043
_refine_ls_R_factor_all 0.0361
_refine_ls_R_factor_gt 0.0315
_refine_ls_shift/su_max 0.000
_refine_ls_shift/su_mean 0.000
_refine_ls_structure_factor_coef Fsqd
_refine_ls_weighting_details 'calc w=1/[\s^2^(Fo^2^)+(0.0524P)^2^+0.0000P] where P=(Fo^2^+2Fc^2^)/3'
_refine_ls_weighting_scheme calc
_refine_ls_wR_factor_gt 0.0778
_refine_ls_wR_factor_ref 0.0802
_reflns_number_gt 909
_reflns_number_total 1007
_reflns_threshold_expression >2sigma(I)
_cod_data_source_file b000192i.txt
_cod_data_source_block fecanbombabs97
_cod_depositor_comments
;
 Replacing the \M" substring with the "\m" substring in the
 _chemical_name_systematic data item value.

 Antanas Vaitkus,
 2017-03-30
;
_cod_original_sg_symbol_H-M 'C 2/c'
_cod_database_code 7009359

loop_
_symmetry_equiv_pos_as_xyz
'x, y, z'
'-x, y, -z+1/2'
'x+1/2, y+1/2, z'
'-x+1/2, y+1/2, -z+1/2'
'-x, -y, -z'
'x, -y, z-1/2'
'-x+1/2, -y+1/2, -z'
'x+1/2, -y+1/2, z-1/2'

loop_
_atom_site_label
_atom_site_type_symbol
_atom_site_fract_x
_atom_site_fract_y
_atom_site_fract_z
_atom_site_U_iso_or_equiv
_atom_site_adp_type
_atom_site_occupancy
_atom_site_symmetry_multiplicity
_atom_site_calc_flag
_atom_site_refinement_flags
_atom_site_disorder_assembly
_atom_site_disorder_group
Fe1 Fe 0.0000 0.12185(4) 0.2500 0.02104(18) Uani 1 2 d S . .
Cl1 Cl 0.21915(13) 0.40236(5) 0.03710(5) 0.02744(19) Uani 1 1 d . . .
O1 O -0.3162(4) 0.12201(13) 0.13688(14) 0.0253(4) Uani 1 1 d . . .
O2 O 0.1003(4) 0.23501(13) 0.15694(12) 0.0239(4) Uani 1 1 d . . .
C1 C -0.2937(5) 0.17766(18) 0.06835(18) 0.0192(5) Uani 1 1 d . . .
C2 C -0.0596(5) 0.24828(17) 0.08303(17) 0.0197(5) Uani 1 1 d . . .
C3 C -0.0369(5) 0.32037(17) 0.01688(17) 0.0199(5) Uani 1 1 d . . .
O3 O 0.2139(5) 0.01588(16) 0.18507(17) 0.0346(5) Uani 1 1 d D . .
H1 H 0.182(9) -0.038(2) 0.197(3) 0.050(12) Uiso 1 1 d D . .
H2 H 0.354(7) 0.031(4) 0.166(4) 0.077(17) Uiso 1 1 d D . .
O4 O 0.5000 0.3515(2) 0.2500 0.0415(8) Uani 1 2 d SD . .
H3 H 0.388(8) 0.320(3) 0.221(3) 0.070(15) Uiso 1 1 d D . .

loop_
_atom_site_aniso_label
_atom_site_aniso_U_11
_atom_site_aniso_U_22
_atom_site_aniso_U_33
_atom_site_aniso_U_23
_atom_site_aniso_U_13
_atom_site_aniso_U_12
Fe1 0.0248(3) 0.0210(3) 0.0161(3) 0.000 -0.0052(2) 0.000
Cl1 0.0272(3) 0.0264(3) 0.0272(3) 0.0018(2) -0.0064(2) -0.0071(2)
O1 0.0246(9) 0.0280(9) 0.0219(9) 0.0069(7) -0.0055(7) -0.0058(7)
O2 0.0255(9) 0.0276(9) 0.0168(9) 0.0029(7) -0.0086(7) -0.0046(7)
C1 0.0189(10) 0.0212(11) 0.0170(11) 0.0007(9) -0.0015(9) -0.0002(9)
C2 0.0198(11) 0.0219(11) 0.0167(11) -0.0010(9) -0.0016(9) -0.0009(9)
C3 0.0184(11) 0.0211(11) 0.0194(12) -0.0010(9) -0.0028(9) -0.0010(9)
O3 0.0340(11) 0.0299(10) 0.0413(13) -0.0053(9) 0.0115(10) -0.0008(9)
O4 0.0459(19) 0.0278(15) 0.046(2) 0.000 -0.0247(16) 0.000

loop_
_atom_type_symbol
_atom_type_description
_atom_type_scat_dispersion_real
_atom_type_scat_dispersion_imag
_atom_type_scat_source
C C 0.0181 0.0091 'International Tables Vol C Tables 4.2.6.8 and 6.1.1.4'
H H 0.0000 0.0000 'International Tables Vol C Tables 4.2.6.8 and 6.1.1.4'
O O 0.0492 0.0322 'International Tables Vol C Tables 4.2.6.8 and 6.1.1.4'
Cl Cl 0.3639 0.7018 'International Tables Vol C Tables 4.2.6.8 and 6.1.1.4'
Fe Fe -1.1336 3.1974 'International Tables Vol C Tables 4.2.6.8 and 6.1.1.4'

loop_
_geom_angle_atom_site_label_1
_geom_angle_atom_site_label_2
_geom_angle_atom_site_label_3
_geom_angle
_geom_angle_site_symmetry_1
_geom_angle_site_symmetry_3
_geom_angle_publ_flag
O3 Fe1 O3 87.64(13) . 2 ?
O3 Fe1 O1 92.28(9) . . ?
O3 Fe1 O1 87.81(9) 2 . ?
O3 Fe1 O1 87.81(9) . 2 ?
O3 Fe1 O1 92.28(9) 2 2 ?
O1 Fe1 O1 179.88(10) . 2 ?
O3 Fe1 O2 97.29(8) . . ?
O3 Fe1 O2 162.13(8) 2 . ?
O1 Fe1 O2 74.88(7) . . ?
O1 Fe1 O2 105.03(7) 2 . ?
O3 Fe1 O2 162.12(8) . 2 ?
O3 Fe1 O2 97.29(8) 2 2 ?
O1 Fe1 O2 105.03(7) . 2 ?
O1 Fe1 O2 74.88(7) 2 2 ?
O2 Fe1 O2 83.26(10) . 2 ?
C1 O1 Fe1 117.62(16) . . ?
C2 O2 Fe1 116.74(16) . . ?
O1 C1 C3 125.5(2) . 7_455 ?
O1 C1 C2 115.3(2) . . ?
C3 C1 C2 119.2(2) 7_455 . ?
O2 C2 C3 125.2(2) . . ?
O2 C2 C1 114.9(2) . . ?
C3 C2 C1 119.9(2) . . ?
C2 C3 C1 120.5(2) . 7_455 ?
C2 C3 Cl1 119.33(19) . . ?
C1 C3 Cl1 120.0(2) 7_455 . ?

loop_
_geom_bond_atom_site_label_1
_geom_bond_atom_site_label_2
_geom_bond_distance
_geom_bond_site_symmetry_2
_geom_bond_publ_flag
Fe1 O3 2.094(2) . ?
Fe1 O3 2.094(2) 2 ?
Fe1 O1 2.1222(19) . ?
Fe1 O1 2.1223(19) 2 ?
Fe1 O2 2.1580(18) . ?
Fe1 O2 2.1581(18) 2 ?
Cl1 C3 1.724(3) . ?
O1 C1 1.258(3) . ?
O2 C2 1.259(3) . ?
C1 C3 1.396(3) 7_455 ?
C1 C2 1.530(3) . ?
C2 C3 1.395(3) . ?
C3 C1 1.396(3) 7_455 ?
